data_7037684
loop_
_publ_author_name
'McLeod, Nicolas A.'
'Kuzmina, Lyudmila G.'
'Korobkov, Ilia'
'Howard, Judith A. K.'
'Nikonov, Georgii I.'

_publ_section_title
;
 Hydridosilylamido complexes of Ta and Mo isolobal with Berry's
 zirconocenes: syntheses, \b-Si-H agostic interactions, catalytic
 hydrosilylation, and insight into mechanism.
;
_journal_issue 6
_journal_name_full 'Dalton transactions (Cambridge, England : 2003)'
_journal_page_first 2554
_journal_page_last 2561
_journal_paper_doi 10.1039/c5dt04548g
_journal_volume 45
_journal_year 2016
_chemical_formula_moiety 'C30 H50 Cl Mo N3 Si'
_chemical_formula_sum 'C30 H50 Cl Mo N3 Si'
_chemical_formula_weight 612.21
_chemical_name_systematic
;
 ? 
;
_chemical_properties_physical 'Air-sensitive, Moisture-sensitive'
_space_group_crystal_system triclinic
_space_group_IT_number 2
_space_group_name_Hall '-P 1'
_space_group_name_H-M_alt 'P -1'
_symmetry_space_group_name_Hall '-P 1'
_symmetry_space_group_name_H-M 'P -1'
_atom_sites_solution_hydrogens geom
_atom_sites_solution_primary direct
_atom_sites_solution_secondary difmap
_audit_creation_date 2015-11-04
_audit_creation_method
;
Olex2 1.2
(compiled 2015.09.30 svn.r3233 for OlexSys, GUI svn.r5103)
;
_audit_update_record
;
2015-11-17 deposited with the CCDC.
2015-12-15 downloaded from the CCDC.
;
_cell_angle_alpha 71.491(3)
_cell_angle_beta 86.247(5)
_cell_angle_gamma 69.622(3)
_cell_formula_units_Z 2
_cell_length_a 10.1926(8)
_cell_length_b 10.7193(9)
_cell_length_c 16.7763(17)
_cell_measurement_reflns_used 3641
_cell_measurement_temperature 123.15
_cell_measurement_theta_max 29.185
_cell_measurement_theta_min 2.433
_cell_volume 1627.2(3)
_computing_cell_refinement 'SAINT v7.46A (Bruker, 2008)'
_computing_data_reduction 'SAINT v7.46A (Bruker, 2008)'
_computing_molecular_graphics 'Olex2 (Dolomanov et al., 2009)'
_computing_publication_material 'Olex2 (Dolomanov et al., 2009)'
_computing_structure_refinement 'XL (Sheldrick, 2008)'
_computing_structure_solution 'ShelXS-1997 (Sheldrick, 2008)'
_diffrn_ambient_temperature 123.15
_diffrn_measured_fraction_theta_full 0.981
_diffrn_measured_fraction_theta_max 0.981
_diffrn_measurement_device_type 'Bruker P4'
_diffrn_measurement_method '\w scans'
_diffrn_radiation_monochromator graphite
_diffrn_radiation_type MoK\a
_diffrn_radiation_wavelength 0.71073
_diffrn_reflns_av_R_equivalents 0.0669
_diffrn_reflns_av_unetI/netI 0.1066
_diffrn_reflns_limit_h_max 13
_diffrn_reflns_limit_h_min -13
_diffrn_reflns_limit_k_max 14
_diffrn_reflns_limit_k_min -14
_diffrn_reflns_limit_l_max 22
_diffrn_reflns_limit_l_min -22
_diffrn_reflns_number 14571
_diffrn_reflns_theta_full 28.50
_diffrn_reflns_theta_max 28.50
_diffrn_reflns_theta_min 1.28
_diffrn_source 'fine-focus sealed tube'
_exptl_absorpt_coefficient_mu 0.544
_exptl_absorpt_correction_T_max 0.8456
_exptl_absorpt_correction_T_min 0.5638
_exptl_absorpt_correction_type multi-scan
_exptl_absorpt_process_details SADABS
_exptl_crystal_colour brownish-red
_exptl_crystal_density_diffrn 1.249
_exptl_crystal_density_method 'not measured'
_exptl_crystal_description plate
_exptl_crystal_F_000 648
_exptl_crystal_recrystallization_method 'Re-crystallisation from solvent: '
_exptl_crystal_size_max 0.38
_exptl_crystal_size_mid 0.16
_exptl_crystal_size_min 0.05
_refine_diff_density_max 1.242
_refine_diff_density_min -2.595
_refine_diff_density_rms 0.137
_refine_ls_extinction_method none
_refine_ls_goodness_of_fit_ref 0.928
_refine_ls_hydrogen_treatment mixed
_refine_ls_matrix_type full
_refine_ls_number_parameters 329
_refine_ls_number_reflns 8098
_refine_ls_number_restraints 0
_refine_ls_restrained_S_all 0.928
_refine_ls_R_factor_all 0.0999
_refine_ls_R_factor_gt 0.0613
_refine_ls_shift/su_max 0.001
_refine_ls_shift/su_mean 0.000
_refine_ls_structure_factor_coef Fsqd
_refine_ls_weighting_details 'calc w=1/[\s^2^(Fo^2^)+(0.0822P)^2^+0.0000P] where P=(Fo^2^+2Fc^2^)/3'
_refine_ls_weighting_scheme calc
_refine_ls_wR_factor_gt 0.1366
_refine_ls_wR_factor_ref 0.1477
_reflns_number_gt 5446
_reflns_number_total 8098
_reflns_threshold_expression >2sigma(I)
_cod_data_source_file c5dt04548g2.cif
_cod_data_source_block 3
_cod_depositor_comments 'Adding full bibliography for 7037684--7037685.cif.'
_cod_original_cell_volume 1627.3(2)
_cod_database_code 7037684
_olex2_refinement_description
;
1. Fixed Uiso
 At 1.2 times of:
  All C(H) groups
 At 1.5 times of:
  All C(H,H,H) groups
2.a Ternary CH refined with riding coordinates:
 C7(H7), C8(H8), C7A(H7A), C8A(H8A)
2.b Me refined with riding coordinates:
 C9(H9A,H9B,H9C), C10(H10A,H10B,H10C), C11(H11A,H11B,H11C), C12(H12A,H12B,
 H12C), C9A(H9AA,H9AB,H9AC), C10A(H10D,H10E,H10F), C11A(H11D,H11E,H11F),
 C12A(H12D,H12E,H12F), C14(H14A,H14B,H14C), C15(H15A,H15B,H15C), C16(H16A,H16B,
 H16C), C17(H17A,H17B,H17C), C18(H18A,H18B,H18C)
2.c Aromatic/amide H refined with riding coordinates:
 C3(H3), C4(H4), C5(H5), C3A(H3A), C4A(H4A), C5A(H5A)
;
_olex2_submission_special_instructions 'No special instructions were received'

loop_
_space_group_symop_id
_space_group_symop_operation_xyz
1 'x, y, z'
2 '-x, -y, -z'

loop_
_atom_site_label
_atom_site_type_symbol
_atom_site_fract_x
_atom_site_fract_y
_atom_site_fract_z
_atom_site_U_iso_or_equiv
_atom_site_adp_type
_atom_site_occupancy
_atom_site_calc_flag
_atom_site_refinement_flags_posn
Mo1 Mo -0.35765(4) 0.28945(4) -0.30466(2) 0.01712(11) Uani 1 d .
Si1 Si -0.24929(13) 0.32169(12) -0.47312(7) 0.0246(3) Uani 1 d .
Cl1 Cl -0.51623(12) 0.18246(11) -0.31821(7) 0.0282(2) Uani 1 d .
N1 N -0.4462(4) 0.4705(3) -0.3195(2) 0.0195(7) Uani 1 d .
N1A N -0.2958(4) 0.2072(3) -0.1997(2) 0.0208(7) Uani 1 d .
N1B N -0.1861(4) 0.2521(3) -0.3681(2) 0.0207(7) Uani 1 d .
C1 C -0.5053(4) 0.5852(4) -0.2898(2) 0.0178(8) Uani 1 d .
C2 C -0.4440(4) 0.6902(4) -0.3095(3) 0.0216(8) Uani 1 d .
C3 C -0.5034(5) 0.8032(4) -0.2776(3) 0.0253(9) Uani 1 d .
H3 H -0.4625 0.8740 -0.2892 0.030 Uiso 1 calc R
C4 C -0.6201(5) 0.8131(5) -0.2299(3) 0.0284(10) Uani 1 d .
H4 H -0.6581 0.8894 -0.2081 0.034 Uiso 1 calc R
C5 C -0.6815(5) 0.7110(4) -0.2139(3) 0.0241(9) Uani 1 d .
H5 H -0.7624 0.7192 -0.1816 0.029 Uiso 1 calc R
C6 C -0.6275(4) 0.5972(4) -0.2439(2) 0.0195(8) Uani 1 d .
C7 C -0.3239(5) 0.6867(5) -0.3673(3) 0.0264(9) Uani 1 d .
H7 H -0.2732 0.5869 -0.3643 0.032 Uiso 1 calc R
C8 C -0.7009(5) 0.4905(4) -0.2297(3) 0.0240(9) Uani 1 d .
H8 H -0.6687 0.4414 -0.2729 0.029 Uiso 1 calc R
C9 C -0.2174(6) 0.7439(8) -0.3450(4) 0.0565(17) Uani 1 d .
H9A H -0.1797 0.6911 -0.2871 0.085 Uiso 1 calc R
H9B H -0.2636 0.8432 -0.3502 0.085 Uiso 1 calc R
H9C H -0.1407 0.7338 -0.3836 0.085 Uiso 1 calc R
C10 C -0.3815(6) 0.7683(7) -0.4571(3) 0.0494(15) Uani 1 d .
H10A H -0.4492 0.7316 -0.4716 0.074 Uiso 1 calc R
H10B H -0.3045 0.7583 -0.4954 0.074 Uiso 1 calc R
H10C H -0.4281 0.8676 -0.4623 0.074 Uiso 1 calc R
C11 C -0.6619(6) 0.3798(5) -0.1439(3) 0.0371(12) Uani 1 d .
H11A H -0.5597 0.3351 -0.1368 0.056 Uiso 1 calc R
H11B H -0.7045 0.3090 -0.1395 0.056 Uiso 1 calc R
H11C H -0.6962 0.4239 -0.1000 0.056 Uiso 1 calc R
C12 C -0.8602(5) 0.5617(5) -0.2429(3) 0.0351(11) Uani 1 d .
H12A H -0.9039 0.4903 -0.2337 0.053 Uiso 1 calc R
H12B H -0.8838 0.6261 -0.3006 0.053 Uiso 1 calc R
H12C H -0.8950 0.6142 -0.2030 0.053 Uiso 1 calc R
C1A C -0.2565(4) 0.1509(4) -0.1144(2) 0.0182(8) Uani 1 d .
C2A C -0.2245(4) 0.2311(4) -0.0710(2) 0.0190(8) Uani 1 d .
C3A C -0.1791(5) 0.1665(5) 0.0136(2) 0.0239(9) Uani 1 d .
H3A H -0.1561 0.2182 0.0437 0.029 Uiso 1 calc R
C4A C -0.1671(5) 0.0294(5) 0.0543(3) 0.0260(9) Uani 1 d .
H4A H -0.1349 -0.0126 0.1118 0.031 Uiso 1 calc R
C5A C -0.2016(5) -0.0481(4) 0.0119(3) 0.0236(9) Uani 1 d .
H5A H -0.1943 -0.1422 0.0412 0.028 Uiso 1 calc R
C6A C -0.2467(4) 0.0101(4) -0.0728(2) 0.0193(8) Uani 1 d .
C7A C -0.2375(5) 0.3833(4) -0.1130(3) 0.0214(8) Uani 1 d .
H7A H -0.2625 0.4089 -0.1741 0.026 Uiso 1 calc R
C8A C -0.2906(5) -0.0732(4) -0.1172(3) 0.0247(9) Uani 1 d .
H8A H -0.3007 -0.0211 -0.1788 0.030 Uiso 1 calc R
C9A C -0.3557(5) 0.4784(5) -0.0750(3) 0.0300(10) Uani 1 d .
H9AA H -0.4432 0.4626 -0.0806 0.045 Uiso 1 calc R
H9AB H -0.3674 0.5768 -0.1047 0.045 Uiso 1 calc R
H9AC H -0.3320 0.4567 -0.0152 0.045 Uiso 1 calc R
C10A C -0.1002(5) 0.4072(5) -0.1052(3) 0.0302(10) Uani 1 d .
H10D H -0.0257 0.3464 -0.1300 0.045 Uiso 1 calc R
H10E H -0.0751 0.3851 -0.0457 0.045 Uiso 1 calc R
H10F H -0.1117 0.5055 -0.1350 0.045 Uiso 1 calc R
C11A C -0.4330(6) -0.0831(6) -0.0889(3) 0.0383(12) Uani 1 d .
H11D H -0.5018 0.0114 -0.0986 0.058 Uiso 1 calc R
H11E H -0.4255 -0.1360 -0.0288 0.058 Uiso 1 calc R
H11F H -0.4631 -0.1311 -0.1212 0.058 Uiso 1 calc R
C12A C -0.1813(6) -0.2194(5) -0.1043(3) 0.0389(12) Uani 1 d .
H12D H -0.2142 -0.2691 -0.1340 0.058 Uiso 1 calc R
H12E H -0.1672 -0.2721 -0.0440 0.058 Uiso 1 calc R
H12F H -0.0924 -0.2106 -0.1265 0.058 Uiso 1 calc R
C13 C -0.0355(4) 0.1738(4) -0.3369(2) 0.0223(9) Uani 1 d .
C14 C -0.0174(5) 0.0236(5) -0.2861(4) 0.0420(13) Uani 1 d .
H14A H -0.0432 -0.0219 -0.3217 0.063 Uiso 1 calc R
H14B H -0.0778 0.0226 -0.2381 0.063 Uiso 1 calc R
H14C H 0.0807 -0.0271 -0.2655 0.063 Uiso 1 calc R
C15 C 0.0604(5) 0.1755(6) -0.4103(3) 0.0382(12) Uani 1 d .
H15A H 0.0375 0.1281 -0.4458 0.057 Uiso 1 calc R
H15B H 0.1581 0.1268 -0.3888 0.057 Uiso 1 calc R
H15C H 0.0473 0.2728 -0.4436 0.057 Uiso 1 calc R
C16 C 0.0035(5) 0.2486(6) -0.2828(3) 0.0382(12) Uani 1 d .
H16A H -0.0093 0.3454 -0.3169 0.057 Uiso 1 calc R
H16B H 0.1016 0.1994 -0.2621 0.057 Uiso 1 calc R
H16C H -0.0570 0.2486 -0.2349 0.057 Uiso 1 calc R
C17 C -0.2222(5) 0.1871(5) -0.5267(3) 0.0337(11) Uani 1 d .
H17A H -0.1854 0.2173 -0.5822 0.051 Uiso 1 calc R
H17B H -0.3118 0.1757 -0.5333 0.051 Uiso 1 calc R
H17C H -0.1553 0.0974 -0.4927 0.051 Uiso 1 calc R
C18 C -0.1970(6) 0.4710(5) -0.5383(3) 0.0392(12) Uani 1 d .
H18A H -0.1643 0.4562 -0.5920 0.059 Uiso 1 calc R
H18B H -0.1214 0.4774 -0.5084 0.059 Uiso 1 calc R
H18C H -0.2777 0.5583 -0.5490 0.059 Uiso 1 calc R
H1 H -0.387(4) 0.370(4) -0.458(3) 0.013(10) Uiso 1 d .

loop_
_atom_site_aniso_label
_atom_site_aniso_U_11
_atom_site_aniso_U_22
_atom_site_aniso_U_33
_atom_site_aniso_U_23
_atom_site_aniso_U_13
_atom_site_aniso_U_12
Mo1 0.02102(19) 0.01589(16) 0.01090(15) -0.00280(12) -0.00100(11) -0.00309(12)
Si1 0.0270(7) 0.0252(6) 0.0141(5) -0.0047(5) -0.0007(4) -0.0010(5)
Cl1 0.0344(6) 0.0240(5) 0.0259(5) -0.0050(4) -0.0069(4) -0.0107(4)
N1 0.0183(18) 0.0196(16) 0.0181(16) -0.0043(13) 0.0001(13) -0.0049(13)
N1A 0.0259(19) 0.0188(16) 0.0170(16) -0.0043(13) 0.0030(14) -0.0085(14)
N1B 0.0204(18) 0.0186(16) 0.0175(16) -0.0027(13) -0.0023(13) -0.0023(13)
C1 0.018(2) 0.0175(18) 0.0117(16) -0.0011(14) -0.0053(14) -0.0006(15)
C2 0.018(2) 0.0171(18) 0.022(2) -0.0013(16) -0.0004(16) -0.0019(15)
C3 0.026(2) 0.022(2) 0.027(2) -0.0055(17) -0.0048(18) -0.0068(17)
C4 0.025(2) 0.024(2) 0.032(2) -0.0137(19) -0.0031(18) 0.0006(17)
C5 0.019(2) 0.027(2) 0.0204(19) -0.0066(17) -0.0012(16) -0.0008(17)
C6 0.018(2) 0.0218(19) 0.0127(17) -0.0016(15) -0.0022(14) -0.0030(15)
C7 0.029(2) 0.024(2) 0.024(2) -0.0041(18) 0.0037(18) -0.0095(18)
C8 0.026(2) 0.028(2) 0.0172(19) -0.0074(17) 0.0044(16) -0.0084(18)
C9 0.032(3) 0.103(5) 0.047(3) -0.030(4) 0.009(3) -0.035(3)
C10 0.037(3) 0.079(4) 0.021(2) -0.003(3) 0.003(2) -0.018(3)
C11 0.045(3) 0.037(3) 0.024(2) 0.003(2) 0.001(2) -0.020(2)
C12 0.023(3) 0.043(3) 0.036(3) -0.010(2) 0.005(2) -0.010(2)
C1A 0.019(2) 0.0178(18) 0.0125(17) -0.0001(15) 0.0018(15) -0.0045(15)
C2A 0.017(2) 0.0190(19) 0.0169(18) -0.0030(15) -0.0013(15) -0.0031(15)
C3A 0.031(2) 0.029(2) 0.0134(18) -0.0072(17) -0.0011(16) -0.0117(18)
C4A 0.029(2) 0.031(2) 0.0124(18) 0.0001(17) -0.0037(16) -0.0095(18)
C5A 0.029(2) 0.0195(19) 0.0163(18) 0.0019(16) 0.0004(16) -0.0076(17)
C6A 0.022(2) 0.0169(18) 0.0144(17) -0.0014(15) 0.0008(15) -0.0044(15)
C7A 0.027(2) 0.0200(19) 0.0176(18) -0.0074(16) 0.0003(16) -0.0075(17)
C8A 0.037(3) 0.0159(19) 0.0175(19) -0.0013(16) -0.0011(17) -0.0086(17)
C9A 0.034(3) 0.024(2) 0.030(2) -0.0100(19) -0.0037(19) -0.0046(19)
C10A 0.031(3) 0.027(2) 0.033(2) -0.009(2) 0.004(2) -0.0122(19)
C11A 0.041(3) 0.045(3) 0.035(3) -0.013(2) -0.004(2) -0.020(2)
C12A 0.051(3) 0.023(2) 0.038(3) -0.010(2) -0.002(2) -0.006(2)
C13 0.019(2) 0.026(2) 0.0154(18) -0.0006(16) -0.0004(15) -0.0043(16)
C14 0.025(3) 0.028(2) 0.049(3) 0.007(2) -0.002(2) 0.004(2)
C15 0.021(2) 0.055(3) 0.027(2) -0.009(2) 0.0060(19) -0.004(2)
C16 0.029(3) 0.047(3) 0.038(3) -0.016(2) -0.003(2) -0.010(2)
C17 0.038(3) 0.035(2) 0.024(2) -0.016(2) -0.0014(19) -0.003(2)
C18 0.053(3) 0.034(3) 0.021(2) 0.000(2) -0.001(2) -0.011(2)

loop_
_atom_type_symbol
_atom_type_description
_atom_type_scat_dispersion_real
_atom_type_scat_dispersion_imag
_atom_type_scat_source
C C 0.0033 0.0016 'International Tables Vol C Tables 4.2.6.8 and 6.1.1.4'
H H 0.0000 0.0000 'International Tables Vol C Tables 4.2.6.8 and 6.1.1.4'
N N 0.0061 0.0033 'International Tables Vol C Tables 4.2.6.8 and 6.1.1.4'
Si Si 0.0817 0.0704 'International Tables Vol C Tables 4.2.6.8 and 6.1.1.4'
Cl Cl 0.1484 0.1585 'International Tables Vol C Tables 4.2.6.8 and 6.1.1.4'
Mo Mo -1.6832 0.6857 'International Tables Vol C Tables 4.2.6.8 and 6.1.1.4'

loop_
_geom_angle_atom_site_label_1
_geom_angle_atom_site_label_2
_geom_angle_atom_site_label_3
_geom_angle
Cl1 Mo1 Si1 97.45(4)
N1 Mo1 Si1 96.71(11)
N1 Mo1 Cl1 110.47(12)
N1 Mo1 N1B 113.11(14)
N1A Mo1 Si1 138.96(12)
N1A Mo1 Cl1 103.24(12)
N1A Mo1 N1 108.33(16)
N1A Mo1 N1B 103.65(15)
N1B Mo1 Si1 35.48(10)
N1B Mo1 Cl1 116.97(11)
Mo1 Si1 H1 56.1(17)
N1B Si1 Mo1 40.92(12)
N1B Si1 C17 113.98(19)
N1B Si1 C18 115.3(2)
N1B Si1 H1 97.0(17)
C17 Si1 Mo1 122.13(17)
C17 Si1 H1 108.0(17)
C18 Si1 Mo1 125.80(17)
C18 Si1 C17 112.1(2)
C18 Si1 H1 109.1(16)
C1 N1 Mo1 152.7(3)
C1A N1A Mo1 174.9(3)
Si1 N1B Mo1 103.60(17)
C13 N1B Mo1 130.0(3)
C13 N1B Si1 126.3(3)
N1 C1 C2 119.0(4)
N1 C1 C6 119.9(4)
C6 C1 C2 121.1(4)
C1 C2 C7 121.2(4)
C3 C2 C1 118.1(4)
C3 C2 C7 120.6(4)
C2 C3 H3 119.4
C4 C3 C2 121.2(4)
C4 C3 H3 119.4
C3 C4 H4 120.2
C3 C4 C5 119.6(4)
C5 C4 H4 120.2
C4 C5 H5 119.2
C4 C5 C6 121.7(4)
C6 C5 H5 119.2
C1 C6 C8 120.9(4)
C5 C6 C1 118.2(4)
C5 C6 C8 120.8(4)
C2 C7 H7 107.9
C2 C7 C9 114.5(4)
C2 C7 C10 109.3(4)
C9 C7 H7 107.9
C10 C7 H7 107.9
C10 C7 C9 109.3(4)
C6 C8 H8 107.3
C6 C8 C12 111.7(4)
C11 C8 C6 112.2(4)
C11 C8 H8 107.3
C11 C8 C12 110.7(4)
C12 C8 H8 107.3
C7 C9 H9A 109.5
C7 C9 H9B 109.5
C7 C9 H9C 109.5
H9A C9 H9B 109.5
H9A C9 H9C 109.5
H9B C9 H9C 109.5
C7 C10 H10A 109.5
C7 C10 H10B 109.5
C7 C10 H10C 109.5
H10A C10 H10B 109.5
H10A C10 H10C 109.5
H10B C10 H10C 109.5
C8 C11 H11A 109.5
C8 C11 H11B 109.5
C8 C11 H11C 109.5
H11A C11 H11B 109.5
H11A C11 H11C 109.5
H11B C11 H11C 109.5
C8 C12 H12A 109.5
C8 C12 H12B 109.5
C8 C12 H12C 109.5
H12A C12 H12B 109.5
H12A C12 H12C 109.5
H12B C12 H12C 109.5
N1A C1A C2A 120.8(3)
N1A C1A C6A 118.0(4)
C2A C1A C6A 121.1(3)
C1A C2A C7A 122.5(3)
C3A C2A C1A 118.0(4)
C3A C2A C7A 119.4(4)
C2A C3A H3A 119.3
C4A C3A C2A 121.4(4)
C4A C3A H3A 119.3
C3A C4A H4A 119.8
C3A C4A C5A 120.4(4)
C5A C4A H4A 119.8
C4A C5A H5A 119.5
C4A C5A C6A 121.0(4)
C6A C5A H5A 119.5
C1A C6A C8A 121.5(3)
C5A C6A C1A 118.0(4)
C5A C6A C8A 120.5(4)
C2A C7A H7A 108.2
C2A C7A C9A 109.9(3)
C2A C7A C10A 112.0(3)
C9A C7A H7A 108.2
C10A C7A H7A 108.2
C10A C7A C9A 110.2(4)
C6A C8A H8A 107.7
C6A C8A C11A 110.4(4)
C6A C8A C12A 112.5(4)
C11A C8A H8A 107.7
C11A C8A C12A 110.7(4)
C12A C8A H8A 107.7
C7A C9A H9AA 109.5
C7A C9A H9AB 109.5
C7A C9A H9AC 109.5
H9AA C9A H9AB 109.5
H9AA C9A H9AC 109.5
H9AB C9A H9AC 109.5
C7A C10A H10D 109.5
C7A C10A H10E 109.5
C7A C10A H10F 109.5
H10D C10A H10E 109.5
H10D C10A H10F 109.5
H10E C10A H10F 109.5
C8A C11A H11D 109.5
C8A C11A H11E 109.5
C8A C11A H11F 109.5
H11D C11A H11E 109.5
H11D C11A H11F 109.5
H11E C11A H11F 109.5
C8A C12A H12D 109.5
C8A C12A H12E 109.5
C8A C12A H12F 109.5
H12D C12A H12E 109.5
H12D C12A H12F 109.5
H12E C12A H12F 109.5
N1B C13 C14 109.6(4)
N1B C13 C15 110.6(3)
N1B C13 C16 108.2(3)
C14 C13 C15 109.6(4)
C14 C13 C16 110.9(4)
C15 C13 C16 108.0(4)
C13 C14 H14A 109.5
C13 C14 H14B 109.5
C13 C14 H14C 109.5
H14A C14 H14B 109.5
H14A C14 H14C 109.5
H14B C14 H14C 109.5
C13 C15 H15A 109.5
C13 C15 H15B 109.5
C13 C15 H15C 109.5
H15A C15 H15B 109.5
H15A C15 H15C 109.5
H15B C15 H15C 109.5
C13 C16 H16A 109.5
C13 C16 H16B 109.5
C13 C16 H16C 109.5
H16A C16 H16B 109.5
H16A C16 H16C 109.5
H16B C16 H16C 109.5
Si1 C17 H17A 109.5
Si1 C17 H17B 109.5
Si1 C17 H17C 109.5
H17A C17 H17B 109.5
H17A C17 H17C 109.5
H17B C17 H17C 109.5
Si1 C18 H18A 109.5
Si1 C18 H18B 109.5
Si1 C18 H18C 109.5
H18A C18 H18B 109.5
H18A C18 H18C 109.5
H18B C18 H18C 109.5

loop_
_geom_bond_atom_site_label_1
_geom_bond_atom_site_label_2
_geom_bond_distance
Mo1 Si1 2.9264(12)
Mo1 Cl1 2.3418(12)
Mo1 N1 1.773(3)
Mo1 N1A 1.745(3)
Mo1 N1B 1.972(3)
Si1 N1B 1.748(4)
Si1 C17 1.865(5)
Si1 C18 1.857(5)
Si1 H1 1.36(4)
N1 C1 1.398(5)
N1A C1A 1.390(5)
N1B C13 1.505(5)
C1 C2 1.412(6)
C1 C6 1.409(6)
C2 C3 1.405(6)
C2 C7 1.509(6)
C3 H3 0.9500
C3 C4 1.382(6)
C4 H4 0.9500
C4 C5 1.390(6)
C5 H5 0.9500
C5 C6 1.390(6)
C6 C8 1.525(6)
C7 H7 1.0000
C7 C9 1.535(7)
C7 C10 1.517(6)
C8 H8 1.0000
C8 C11 1.517(6)
C8 C12 1.531(6)
C9 H9A 0.9800
C9 H9B 0.9800
C9 H9C 0.9800
C10 H10A 0.9800
C10 H10B 0.9800
C10 H10C 0.9800
C11 H11A 0.9800
C11 H11B 0.9800
C11 H11C 0.9800
C12 H12A 0.9800
C12 H12B 0.9800
C12 H12C 0.9800
C1A C2A 1.414(6)
C1A C6A 1.418(5)
C2A C3A 1.395(5)
C2A C7A 1.519(5)
C3A H3A 0.9500
C3A C4A 1.374(6)
C4A H4A 0.9500
C4A C5A 1.390(6)
C5A H5A 0.9500
C5A C6A 1.394(5)
C6A C8A 1.516(6)
C7A H7A 1.0000
C7A C9A 1.535(6)
C7A C10A 1.528(6)
C8A H8A 1.0000
C8A C11A 1.526(7)
C8A C12A 1.531(6)
C9A H9AA 0.9800
C9A H9AB 0.9800
C9A H9AC 0.9800
C10A H10D 0.9800
C10A H10E 0.9800
C10A H10F 0.9800
C11A H11D 0.9800
C11A H11E 0.9800
C11A H11F 0.9800
C12A H12D 0.9800
C12A H12E 0.9800
C12A H12F 0.9800
C13 C14 1.515(6)
C13 C15 1.521(6)
C13 C16 1.534(7)
C14 H14A 0.9800
C14 H14B 0.9800
C14 H14C 0.9800
C15 H15A 0.9800
C15 H15B 0.9800
C15 H15C 0.9800
C16 H16A 0.9800
C16 H16B 0.9800
C16 H16C 0.9800
C17 H17A 0.9800
C17 H17B 0.9800
C17 H17C 0.9800
C18 H18A 0.9800
C18 H18B 0.9800
C18 H18C 0.9800

loop_
_geom_torsion_atom_site_label_1
_geom_torsion_atom_site_label_2
_geom_torsion_atom_site_label_3
_geom_torsion_atom_site_label_4
_geom_torsion
Mo1 Si1 N1B C13 176.1(4)
Mo1 N1 C1 C2 114.0(6)
Mo1 N1 C1 C6 -68.4(8)
Mo1 N1A C1A C2A -59(4)
Mo1 N1A C1A C6A 122(3)
Mo1 N1B C13 C14 60.3(5)
Mo1 N1B C13 C15 -178.8(3)
Mo1 N1B C13 C16 -60.8(5)
Si1 Mo1 N1 C1 -157.3(6)
Si1 Mo1 N1A C1A 153(3)
Si1 Mo1 N1B C13 -175.9(5)
Si1 N1B C13 C14 -114.8(4)
Si1 N1B C13 C15 6.2(5)
Si1 N1B C13 C16 124.2(4)
Cl1 Mo1 Si1 N1B -127.20(18)
Cl1 Mo1 Si1 C17 -36.7(2)
Cl1 Mo1 Si1 C18 144.3(2)
Cl1 Mo1 N1 C1 102.2(6)
Cl1 Mo1 N1A C1A -89(3)
Cl1 Mo1 N1B Si1 62.39(17)
Cl1 Mo1 N1B C13 -113.5(3)
N1 Mo1 Si1 N1B 121.1(2)
N1 Mo1 Si1 C17 -148.5(2)
N1 Mo1 Si1 C18 32.6(2)
N1 Mo1 N1A C1A 28(4)
N1 Mo1 N1B Si1 -67.7(2)
N1 Mo1 N1B C13 116.4(3)
N1 C1 C2 C3 -178.7(4)
N1 C1 C2 C7 5.0(6)
N1 C1 C6 C5 178.6(3)
N1 C1 C6 C8 -3.2(5)
N1A Mo1 Si1 N1B -7.1(2)
N1A Mo1 Si1 C17 83.4(3)
N1A Mo1 Si1 C18 -95.5(3)
N1A Mo1 N1 C1 -10.2(7)
N1A Mo1 N1B Si1 175.22(17)
N1A Mo1 N1B C13 -0.7(4)
N1A C1A C2A C3A -176.9(4)
N1A C1A C2A C7A 2.9(6)
N1A C1A C6A C5A 177.4(4)
N1A C1A C6A C8A -5.7(6)
N1B Mo1 Si1 C17 90.5(3)
N1B Mo1 Si1 C18 -88.4(3)
N1B Mo1 N1 C1 -124.6(6)
N1B Mo1 N1A C1A 149(3)
C1 C2 C3 C4 -1.3(6)
C1 C2 C7 C9 -146.1(5)
C1 C2 C7 C10 90.9(5)
C1 C6 C8 C11 98.5(5)
C1 C6 C8 C12 -136.6(4)
C2 C1 C6 C5 -3.9(6)
C2 C1 C6 C8 174.3(4)
C2 C3 C4 C5 -1.0(7)
C3 C2 C7 C9 37.7(6)
C3 C2 C7 C10 -85.2(5)
C3 C4 C5 C6 0.8(7)
C4 C5 C6 C1 1.6(6)
C4 C5 C6 C8 -176.6(4)
C5 C6 C8 C11 -83.4(5)
C5 C6 C8 C12 41.6(5)
C6 C1 C2 C3 3.7(6)
C6 C1 C2 C7 -172.6(4)
C7 C2 C3 C4 175.0(4)
C1A C2A C3A C4A -0.8(6)
C1A C2A C7A C9A 113.0(4)
C1A C2A C7A C10A -124.1(4)
C1A C6A C8A C11A -103.3(5)
C1A C6A C8A C12A 132.5(4)
C2A C1A C6A C5A -1.3(6)
C2A C1A C6A C8A 175.6(4)
C2A C3A C4A C5A -0.7(7)
C3A C2A C7A C9A -67.2(5)
C3A C2A C7A C10A 55.7(5)
C3A C4A C5A C6A 1.1(7)
C4A C5A C6A C1A -0.1(6)
C4A C5A C6A C8A -177.1(4)
C5A C6A C8A C11A 73.6(5)
C5A C6A C8A C12A -50.6(6)
C6A C1A C2A C3A 1.8(6)
C6A C1A C2A C7A -178.4(4)
C7A C2A C3A C4A 179.4(4)
C17 Si1 N1B Mo1 -112.1(2)
C17 Si1 N1B C13 64.0(4)
C18 Si1 N1B Mo1 116.2(2)
C18 Si1 N1B C13 -67.7(4)
